data_7247458
loop_
_publ_author_name
'Smernik, Josephine F.'
'Gimeno-Fonquernie, Pol'
'Albalad, Jorge'
'Jones, Tyla S.'
'Young, Rosemary J.'
'Champness, Neil R.'
'Doonan, Christian J.'
'Evans, Jack D.'
'Sumby, Christopher J.'

_publ_section_title
;
 Understanding the structural landscape of Mn-based MOFs formed with
 hinged pyrazole carboxylate linkers
;
_journal_issue 47
_journal_name_full CrystEngComm
_journal_page_first 6539
_journal_page_last 6548
_journal_paper_doi 10.1039/D3CE00881A
_journal_volume 25
_journal_year 2023
_chemical_formula_moiety 'C9 H9 Mn N4 O5.5, 2(H O0.5)'
_chemical_formula_sum 'C9 H11 Mn N4 O6.5'
_chemical_formula_weight 334.16
_space_group_crystal_system orthorhombic
_space_group_IT_number 58
_space_group_name_Hall '-P 2 2n'
_space_group_name_H-M_alt 'P n n m'
_atom_sites_solution_hydrogens mixed
_atom_sites_solution_primary dual
_audit_creation_date 2022-02-04
_audit_creation_method
;
Olex2 1.3
(compiled 2020.11.12 svn.r5f609507 for OlexSys, GUI svn.r6408)
;
_audit_update_record
;
2022-11-23 deposited with the CCDC.	2023-09-27 downloaded from the CCDC.
;
_cell_angle_alpha 90
_cell_angle_beta 90
_cell_angle_gamma 90
_cell_formula_units_Z 8
_cell_length_a 11.4647(4)
_cell_length_b 15.9470(6)
_cell_length_c 13.4871(3)
_cell_measurement_reflns_used 3170
_cell_measurement_temperature 150(2)
_cell_measurement_theta_max 28.5310
_cell_measurement_theta_min 3.7100
_cell_volume 2465.81(14)
_computing_cell_refinement 'CrysAlisPro 1.171.38.46 (Rigaku OD, 2015)'
_computing_data_collection 'CrysAlisPro 1.171.38.46 (Rigaku OD, 2015)'
_computing_data_reduction 'CrysAlisPro 1.171.38.46 (Rigaku OD, 2015)'
_computing_molecular_graphics 'Olex2 1.3 (Dolomanov et al., 2009)'
_computing_publication_material 'Olex2 1.3 (Dolomanov et al., 2009)'
_computing_structure_refinement 'SHELXL 2018/3 (Sheldrick, 2015)'
_computing_structure_solution 'SHELXT 2018/2 (Sheldrick, 2018)'
_diffrn_ambient_environment N~2~
_diffrn_ambient_temperature 150(2)
_diffrn_detector 'CCD plate'
_diffrn_detector_area_resol_mean 16.1695
_diffrn_detector_type Eos
_diffrn_measured_fraction_theta_full 0.994
_diffrn_measured_fraction_theta_max 0.907
_diffrn_measurement_details
;
List of Runs (angles in degrees, time in seconds):

  # Type    Start    End  Width  t~exp~   \w     \q     \k     \f   Frames
#--------------------------------------------------------------------------
  1  \w    -54.00  63.00   1.00   18.00    --   18.95 -19.00 -90.00  117
  2  \w    -96.00 -32.00   1.00   18.00    --  -19.50 178.00 120.00   64
  3  \w     -4.00  35.00   1.00   18.00    --   18.95  66.00  57.00   39
  4  \w     -2.00  88.00   1.00   18.00    --   18.95  57.00 -60.00   90
;
_diffrn_measurement_device 'four-circle diffractometer'
_diffrn_measurement_device_type 'Xcalibur, Eos'
_diffrn_measurement_method '\w scans'
_diffrn_orient_matrix_type 'CrysAlisPro convention (1999,Acta A55,543-557)'
_diffrn_orient_matrix_UB_11 -0.0463642000
_diffrn_orient_matrix_UB_12 0.0293847000
_diffrn_orient_matrix_UB_13 -0.0026824000
_diffrn_orient_matrix_UB_21 0.0076883000
_diffrn_orient_matrix_UB_22 0.0095994000
_diffrn_orient_matrix_UB_23 0.0509349000
_diffrn_orient_matrix_UB_31 0.0402178000
_diffrn_orient_matrix_UB_32 0.0319964000
_diffrn_orient_matrix_UB_33 -0.0128006000
_diffrn_radiation_monochromator graphite
_diffrn_radiation_probe x-ray
_diffrn_radiation_type 'Mo K\a'
_diffrn_radiation_wavelength 0.71073
_diffrn_reflns_av_R_equivalents 0.0492
_diffrn_reflns_av_unetI/netI 0.0448
_diffrn_reflns_Laue_measured_fraction_full 0.994
_diffrn_reflns_Laue_measured_fraction_max 0.907
_diffrn_reflns_limit_h_max 15
_diffrn_reflns_limit_h_min -13
_diffrn_reflns_limit_k_max 21
_diffrn_reflns_limit_k_min -20
_diffrn_reflns_limit_l_max 18
_diffrn_reflns_limit_l_min -17
_diffrn_reflns_number 14713
_diffrn_reflns_point_group_measured_fraction_full 0.994
_diffrn_reflns_point_group_measured_fraction_max 0.907
_diffrn_reflns_theta_full 27.000
_diffrn_reflns_theta_max 29.185
_diffrn_reflns_theta_min 3.460
_diffrn_source 'fine-focus sealed X-ray tube'
_diffrn_source_type 'Enhance (Mo) X-ray Source'
_exptl_absorpt_coefficient_mu 1.110
_exptl_absorpt_correction_T_max 1.00000
_exptl_absorpt_correction_T_min 0.75589
_exptl_absorpt_correction_type multi-scan
_exptl_absorpt_process_details
;
CrysAlisPro 1.171.38.46 (Rigaku Oxford Diffraction, 2015)
Empirical absorption correction using spherical harmonics,
 implemented in SCALE3 ABSPACK scaling algorithm.
;
_exptl_crystal_colour 'clear colourless'
_exptl_crystal_colour_lustre clear
_exptl_crystal_colour_primary colourless
_exptl_crystal_density_diffrn 1.800
_exptl_crystal_description block
_exptl_crystal_F_000 1360
_exptl_crystal_size_max 0.3
_exptl_crystal_size_mid 0.15
_exptl_crystal_size_min 0.1
_refine_diff_density_max 0.987
_refine_diff_density_min -0.686
_refine_diff_density_rms 0.089
_refine_ls_extinction_method none
_refine_ls_goodness_of_fit_ref 1.032
_refine_ls_hydrogen_treatment mixed
_refine_ls_matrix_type full
_refine_ls_number_parameters 215
_refine_ls_number_reflns 3154
_refine_ls_number_restraints 5
_refine_ls_restrained_S_all 1.032
_refine_ls_R_factor_all 0.0639
_refine_ls_R_factor_gt 0.0396
_refine_ls_shift/su_max 0.000
_refine_ls_shift/su_mean 0.000
_refine_ls_structure_factor_coef Fsqd
_refine_ls_weighting_details 'w=1/[\s^2^(Fo^2^)+(0.0226P)^2^+4.1163P] where P=(Fo^2^+2Fc^2^)/3'
_refine_ls_weighting_scheme calc
_refine_ls_wR_factor_gt 0.0759
_refine_ls_wR_factor_ref 0.0860
_reflns_Friedel_coverage 0.000
_reflns_number_gt 2375
_reflns_number_total 3154
_reflns_threshold_expression 'I > 2\s(I)'
_cod_data_source_file d3ce00881a2.cif
_cod_data_source_block jsx01
_cod_depositor_comments 'Adding full bibliography for 7247455--7247462.cif.'
_cod_original_formula_sum 'C9 H11 Mn N4 O6.50'
_cod_database_code 7247458
_shelx_shelxl_version_number 2018/3
_chemical_oxdiff_formula C9H6N4O4Mn1
_chemical_oxdiff_usercomment 'acetone wash'
_shelx_space_group_comment
;
The symmetry employed for this shelxl refinement is uniquely defined
by the following loop, which should always be used as a source of
symmetry information in preference to the above space-group names.
They are only intended as comments.
;
_shelx_estimated_absorpt_t_max 0.897
_shelx_estimated_absorpt_t_min 0.732
_reflns_odcompleteness_completeness 99.58
_reflns_odcompleteness_iscentric 1
_reflns_odcompleteness_theta 26.32
_olex2_refinement_description
;
1. Fixed Uiso
 At 1.2 times of:
  All C(H) groups, All C(H,H) groups
 At 1.5 times of:
  All O(H,H,H,H,H,H) groups
2. Restrained distances
 O41-H41
 -0.95 with sigma of 0.02
 O43-H43A
 -0.95 with sigma of 0.02
 O52-H52
 -0.95 with sigma of 0.02
 O43-H43B
 0.95 with sigma of 0.02
 O42-H42
 -0.95 with sigma of 0.02
3. Others
 Fixed Sof: H43B(0.5)
4.a Secondary CH2 refined with riding coordinates:
 C1(H1A,H1B), C21(H21A,H21B)
4.b Aromatic/amide H refined with riding coordinates:
 C13(H13), C15(H15), C33(H33), C35(H35)
;
_olex2_submission_special_instructions 'No special instructions were received'
_oxdiff_exptl_absorpt_empirical_details
;
Empirical correction (ABSPACK) includes:
- Absorption correction using spherical harmonics
- Frame scaling
;
_oxdiff_exptl_absorpt_empirical_full_max 1.246
_oxdiff_exptl_absorpt_empirical_full_min 0.814

loop_
_space_group_symop_operation_xyz
'x, y, z'
'-x, -y, z'
'x+1/2, -y+1/2, -z+1/2'
'-x+1/2, y+1/2, -z+1/2'
'-x, -y, -z'
'x, y, -z'
'-x-1/2, y-1/2, z-1/2'
'x-1/2, -y-1/2, z-1/2'

loop_
_atom_site_label
_atom_site_type_symbol
_atom_site_fract_x
_atom_site_fract_y
_atom_site_fract_z
_atom_site_U_iso_or_equiv
_atom_site_adp_type
_atom_site_occupancy
_atom_site_site_symmetry_order
_atom_site_calc_flag
_atom_site_refinement_flags_posn
_atom_site_refinement_flags_adp
_atom_site_refinement_flags_occupancy
_atom_site_disorder_assembly
_atom_site_disorder_group
Mn1 Mn 0.66664(5) 0.39879(3) 0.500000 0.01250(13) Uani 1 2 d S T P . .
C1 C 0.6520(3) 0.1347(2) 0.000000 0.0136(7) Uani 1 2 d S T P . .
H1A H 0.573918 0.108166 -0.000001 0.016 Uiso 1 2 calc R U P . .
H1B H 0.711132 0.089514 0.000000 0.016 Uiso 1 2 calc R U P . .
Mn2 Mn 0.41531(4) 0.24888(3) 0.500000 0.01208(13) Uani 1 2 d S T P . .
N11 N 0.66509(17) 0.18466(12) 0.08894(13) 0.0129(4) Uani 1 1 d . . . . .
N12 N 0.76844(17) 0.22468(13) 0.10727(14) 0.0150(4) Uani 1 1 d . . . . .
C13 C 0.7562(2) 0.25826(15) 0.19656(16) 0.0149(5) Uani 1 1 d . . . . .
H13 H 0.813866 0.291276 0.228769 0.018 Uiso 1 1 calc R U . . .
C14 C 0.6469(2) 0.23858(15) 0.23727(16) 0.0132(5) Uani 1 1 d . . . . .
C15 C 0.5916(2) 0.19123(15) 0.16633(16) 0.0137(5) Uani 1 1 d . . . . .
H15 H 0.515769 0.167568 0.171022 0.016 Uiso 1 1 calc R U . . .
C16 C 0.6078(2) 0.26199(15) 0.33804(16) 0.0144(5) Uani 1 1 d . . . . .
O17 O 0.51571(15) 0.22945(12) 0.37094(12) 0.0207(4) Uani 1 1 d . . . . .
O18 O 0.67253(16) 0.31194(11) 0.38387(12) 0.0215(4) Uani 1 1 d . . . . .
C21 C 0.6934(4) 0.6686(2) 1.000000 0.0241(9) Uani 1 2 d S T P . .
H21A H 0.777336 0.683375 1.000001 0.029 Uiso 1 2 calc R U P . .
H21B H 0.648524 0.721667 0.999998 0.029 Uiso 1 2 calc R U P . .
N31 N 0.6671(2) 0.62286(13) 0.90950(15) 0.0210(5) Uani 1 1 d . . . . .
N32 N 0.5591(2) 0.62879(15) 0.86753(16) 0.0246(5) Uani 1 1 d . . . . .
C33 C 0.5695(2) 0.58740(16) 0.78296(18) 0.0219(6) Uani 1 1 d . . . . .
H33 H 0.507771 0.580614 0.736683 0.026 Uiso 1 1 calc R U . . .
C34 C 0.6823(2) 0.55454(16) 0.76920(17) 0.0178(5) Uani 1 1 d . . . . .
C35 C 0.7423(2) 0.57959(16) 0.85279(18) 0.0200(5) Uani 1 1 d . . . . .
H35 H 0.821853 0.568352 0.867477 0.024 Uiso 1 1 calc R U . . .
C36 C 0.7275(2) 0.50992(16) 0.68122(18) 0.0193(5) Uani 1 1 d . . . . .
O37 O 0.65378(15) 0.49798(11) 0.61085(12) 0.0186(4) Uani 1 1 d . . . . .
O38 O 0.83246(16) 0.48818(12) 0.67749(13) 0.0268(4) Uani 1 1 d . . . . .
O41 O 0.4664(2) 0.39174(15) 0.500000 0.0142(5) Uani 1 2 d DS T P . .
O42 O 0.8641(2) 0.40943(16) 0.500000 0.0204(6) Uani 1 2 d DS T P . .
O43 O 0.3755(3) 0.11389(18) 0.500000 0.0316(7) Uani 1 2 d DS T P . .
O51 O 0.500000 0.000000 0.3599(5) 0.0933(17) Uani 1 2 d S T P . .
O52 O 0.1424(3) 0.0978(3) 0.500000 0.0516(10) Uani 1 2 d DS T P . .
H51 H 0.472(4) 0.040(3) 0.308(3) 0.077 Uiso 1 1 d . U . . .
H41 H 0.437(3) 0.422(2) 0.448(2) 0.077 Uiso 1 1 d D U . . .
H43A H 0.295(2) 0.103(4) 0.500000 0.077 Uiso 1 2 d DS U P . .
H52 H 0.083(3) 0.105(2) 0.452(2) 0.077 Uiso 1 1 d D U . . .
H43B H 0.415(6) 0.081(4) 0.453(4) 0.077 Uiso 0.5 1 d D U P . .
H42 H 0.867(3) 0.442(2) 0.445(2) 0.077 Uiso 1 1 d D U . . .

loop_
_atom_site_aniso_label
_atom_site_aniso_U_11
_atom_site_aniso_U_22
_atom_site_aniso_U_33
_atom_site_aniso_U_23
_atom_site_aniso_U_13
_atom_site_aniso_U_12
Mn1 0.0136(3) 0.0146(3) 0.0093(2) 0.000 0.000 0.0009(2)
C1 0.0157(18) 0.0186(17) 0.0065(13) 0.000 0.000 -0.0009(14)
Mn2 0.0103(2) 0.0193(3) 0.0067(2) 0.000 0.000 0.0015(2)
N11 0.0112(10) 0.0182(10) 0.0092(9) -0.0009(8) 0.0005(8) -0.0012(8)
N12 0.0122(10) 0.0218(11) 0.0110(9) -0.0022(8) 0.0003(8) -0.0035(8)
C13 0.0160(12) 0.0197(12) 0.0092(10) -0.0019(10) 0.0005(9) -0.0009(10)
C14 0.0132(12) 0.0171(12) 0.0093(10) 0.0006(9) 0.0013(9) 0.0035(10)
C15 0.0136(12) 0.0178(12) 0.0097(10) 0.0020(9) 0.0036(9) 0.0018(10)
C16 0.0169(12) 0.0174(12) 0.0090(9) 0.0012(9) 0.0004(9) 0.0083(10)
O17 0.0175(9) 0.0328(10) 0.0117(7) -0.0035(8) 0.0057(7) -0.0012(8)
O18 0.0245(10) 0.0244(10) 0.0156(8) -0.0075(8) 0.0029(8) -0.0022(8)
C21 0.040(2) 0.0171(18) 0.0150(16) 0.000 0.000 -0.0043(17)
N31 0.0277(12) 0.0214(11) 0.0138(9) 0.0004(9) -0.0013(9) -0.0015(10)
N32 0.0244(13) 0.0289(12) 0.0203(11) -0.0003(10) -0.0002(10) 0.0032(10)
C33 0.0251(14) 0.0240(14) 0.0167(12) -0.0001(11) -0.0013(11) 0.0007(12)
C34 0.0214(13) 0.0168(12) 0.0152(11) 0.0008(10) -0.0002(10) -0.0013(11)
C35 0.0218(13) 0.0207(13) 0.0176(11) 0.0022(11) 0.0004(10) -0.0006(11)
C36 0.0236(14) 0.0169(13) 0.0174(11) 0.0027(10) 0.0010(10) -0.0004(11)
O37 0.0224(9) 0.0194(9) 0.0139(8) -0.0018(7) -0.0024(7) 0.0034(8)
O38 0.0222(10) 0.0321(11) 0.0260(10) -0.0047(9) -0.0004(8) 0.0037(9)
O41 0.0160(13) 0.0177(13) 0.0090(10) 0.000 0.000 0.0008(10)
O42 0.0164(13) 0.0240(14) 0.0207(12) 0.000 0.000 0.0054(11)
O43 0.0269(16) 0.0243(16) 0.0436(18) 0.000 0.000 -0.0010(13)
O51 0.065(3) 0.083(4) 0.133(5) 0.000 0.000 -0.034(3)
O52 0.0241(18) 0.095(3) 0.0355(18) 0.000 0.000 -0.0048(19)

loop_
_atom_type_symbol
_atom_type_description
_atom_type_scat_dispersion_real
_atom_type_scat_dispersion_imag
_atom_type_scat_source
C C 0.0033 0.0016 'International Tables Vol C Tables 4.2.6.8 and 6.1.1.4'
H H 0.0000 0.0000 'International Tables Vol C Tables 4.2.6.8 and 6.1.1.4'
N N 0.0061 0.0033 'International Tables Vol C Tables 4.2.6.8 and 6.1.1.4'
O O 0.0106 0.0060 'International Tables Vol C Tables 4.2.6.8 and 6.1.1.4'
Mn Mn 0.3368 0.7283 'International Tables Vol C Tables 4.2.6.8 and 6.1.1.4'

loop_
_geom_angle_atom_site_label_1
_geom_angle_atom_site_label_2
_geom_angle_atom_site_label_3
_geom_angle
_geom_angle_site_symmetry_1
_geom_angle_site_symmetry_3
_geom_angle_publ_flag
O18 Mn1 O18 96.96(10) 6_556 . ?
O18 Mn1 O37 88.23(7) . 6_556 ?
O18 Mn1 O37 174.49(7) . . ?
O18 Mn1 O37 174.49(7) 6_556 6_556 ?
O18 Mn1 O37 88.23(7) 6_556 . ?
O18 Mn1 O41 89.99(7) . . ?
O18 Mn1 O41 89.99(7) 6_556 . ?
O18 Mn1 O42 90.99(7) 6_556 . ?
O18 Mn1 O42 90.99(7) . . ?
O37 Mn1 O37 86.53(9) 6_556 . ?
O37 Mn1 O41 88.16(7) . . ?
O37 Mn1 O41 88.16(7) 6_556 . ?
O37 Mn1 O42 90.76(7) . . ?
O37 Mn1 O42 90.76(7) 6_556 . ?
O42 Mn1 O41 178.52(9) . . ?
H1A C1 H1B 107.9 . . ?
N11 C1 H1A 109.2 . . ?
N11 C1 H1A 109.2 6 . ?
N11 C1 H1B 109.2 . . ?
N11 C1 H1B 109.2 6 . ?
N11 C1 N11 111.9(3) . 6 ?
N12 Mn2 N12 79.62(10) 3_455 8_566 ?
N12 Mn2 O41 90.28(7) 8_566 . ?
N12 Mn2 O41 90.28(7) 3_455 . ?
O17 Mn2 N12 84.59(7) 6_556 8_566 ?
O17 Mn2 N12 164.20(7) 6_556 3_455 ?
O17 Mn2 N12 84.59(7) . 3_455 ?
O17 Mn2 N12 164.20(7) . 8_566 ?
O17 Mn2 O17 111.20(10) 6_556 . ?
O17 Mn2 O41 90.36(6) 6_556 . ?
O17 Mn2 O41 90.36(6) . . ?
O17 Mn2 O43 88.26(7) . . ?
O17 Mn2 O43 88.26(7) 6_556 . ?
O43 Mn2 N12 91.59(8) . 8_566 ?
O43 Mn2 N12 91.59(8) . 3_455 ?
O43 Mn2 O41 177.56(10) . . ?
N12 N11 C1 119.8(2) . . ?
C15 N11 C1 128.4(2) . . ?
C15 N11 N12 111.45(18) . . ?
N11 N12 Mn2 128.07(14) . 3 ?
C13 N12 Mn2 125.81(16) . 3 ?
C13 N12 N11 105.14(19) . . ?
N12 C13 H13 124.5 . . ?
N12 C13 C14 111.1(2) . . ?
C14 C13 H13 124.5 . . ?
C13 C14 C16 125.0(2) . . ?
C15 C14 C13 105.2(2) . . ?
C15 C14 C16 129.8(2) . . ?
N11 C15 C14 107.1(2) . . ?
N11 C15 H15 126.4 . . ?
C14 C15 H15 126.4 . . ?
O17 C16 C14 118.3(2) . . ?
O18 C16 C14 115.8(2) . . ?
O18 C16 O17 125.9(2) . . ?
C16 O17 Mn2 133.53(16) . . ?
C16 O18 Mn1 140.53(16) . . ?
H21A C21 H21B 107.6 . . ?
N31 C21 H21A 108.7 6_557 . ?
N31 C21 H21A 108.7 . . ?
N31 C21 H21B 108.7 6_557 . ?
N31 C21 H21B 108.7 . . ?
N31 C21 N31 114.2(3) 6_557 . ?
N32 N31 C21 120.1(3) . . ?
C35 N31 C21 127.1(3) . . ?
C35 N31 N32 112.5(2) . . ?
C33 N32 N31 103.9(2) . . ?
N32 C33 H33 123.8 . . ?
N32 C33 C34 112.5(2) . . ?
C34 C33 H33 123.8 . . ?
C33 C34 C36 127.4(2) . . ?
C35 C34 C33 104.0(2) . . ?
C35 C34 C36 128.4(2) . . ?
N31 C35 C34 107.1(2) . . ?
N31 C35 H35 126.5 . . ?
C34 C35 H35 126.5 . . ?
O37 C36 C34 115.7(2) . . ?
O38 C36 C34 120.1(2) . . ?
O38 C36 O37 124.1(2) . . ?
C36 O37 Mn1 124.70(16) . . ?
Mn1 O41 Mn2 107.23(10) . . ?
Mn1 O41 H41 110(2) . . ?
Mn2 O41 H41 115(2) . . ?
Mn1 O42 H42 95(3) . 6_556 ?
Mn1 O42 H42 95(3) . . ?
H42 O42 H42 111(5) . 6_556 ?
Mn2 O43 H43A 112(4) . . ?
Mn2 O43 H43B 117(5) . . ?
H43A O43 H43B 112(5) . . ?

loop_
_geom_bond_atom_site_label_1
_geom_bond_atom_site_label_2
_geom_bond_distance
_geom_bond_site_symmetry_2
_geom_bond_publ_flag
Mn1 O18 2.0919(17) 6_556 ?
Mn1 O18 2.0920(17) . ?
Mn1 O37 2.1815(17) . ?
Mn1 O37 2.1814(17) 6_556 ?
Mn1 O41 2.298(2) . ?
Mn1 O42 2.270(3) . ?
C1 H1A 0.9900 . ?
C1 H1B 0.9900 . ?
C1 N11 1.448(3) 6 ?
C1 N11 1.448(3) . ?
Mn2 N12 2.2596(19) 8_566 ?
Mn2 N12 2.2596(19) 3_455 ?
Mn2 O17 2.1097(16) 6_556 ?
Mn2 O17 2.1097(16) . ?
Mn2 O41 2.352(2) . ?
Mn2 O43 2.201(3) . ?
N11 N12 1.368(3) . ?
N11 C15 1.345(3) . ?
N12 C13 1.325(3) . ?
C13 H13 0.9500 . ?
C13 C14 1.404(3) . ?
C14 C15 1.374(3) . ?
C14 C16 1.479(3) . ?
C15 H15 0.9500 . ?
C16 O17 1.258(3) . ?
C16 O18 1.252(3) . ?
C21 H21A 0.9900 . ?
C21 H21B 0.9900 . ?
C21 N31 1.454(3) 6_557 ?
C21 N31 1.454(3) . ?
N31 N32 1.365(3) . ?
N31 C35 1.343(3) . ?
N32 C33 1.323(3) . ?
C33 H33 0.9500 . ?
C33 C34 1.408(4) . ?
C34 C35 1.380(3) . ?
C34 C36 1.477(3) . ?
C35 H35 0.9500 . ?
C36 O37 1.285(3) . ?
C36 O38 1.253(3) . ?
O41 H41 0.925(18) . ?
O42 H42 0.906(18) 6_556 ?
O42 H42 0.907(18) . ?
O43 H43A 0.94(2) . ?
O43 H43B 0.94(2) . ?
O51 H51 1.00(4) . ?
O52 H52 0.948(18) . ?

loop_
_geom_torsion_atom_site_label_1
_geom_torsion_atom_site_label_2
_geom_torsion_atom_site_label_3
_geom_torsion_atom_site_label_4
_geom_torsion
_geom_torsion_site_symmetry_1
_geom_torsion_site_symmetry_2
_geom_torsion_site_symmetry_3
_geom_torsion_site_symmetry_4
_geom_torsion_publ_flag
C1 N11 N12 Mn2 16.2(3) . . . 3 ?
C1 N11 N12 C13 -174.8(2) . . . . ?
C1 N11 C15 C14 173.6(2) . . . . ?
Mn2 N12 C13 C14 170.82(16) 3 . . . ?
N11 C1 N11 N12 -61.7(3) 6 . . . ?
N11 C1 N11 C15 126.6(2) 6 . . . ?
N11 N12 C13 C14 1.4(3) . . . . ?
N12 N11 C15 C14 1.3(3) . . . . ?
N12 C13 C14 C15 -0.7(3) . . . . ?
N12 C13 C14 C16 176.3(2) . . . . ?
C13 C14 C15 N11 -0.4(3) . . . . ?
C13 C14 C16 O17 -169.0(2) . . . . ?
C13 C14 C16 O18 9.5(3) . . . . ?
C14 C16 O17 Mn2 -173.23(15) . . . . ?
C14 C16 O18 Mn1 157.58(18) . . . . ?
C15 N11 N12 Mn2 -170.77(16) . . . 3 ?
C15 N11 N12 C13 -1.7(3) . . . . ?
C15 C14 C16 O17 7.2(4) . . . . ?
C15 C14 C16 O18 -174.3(2) . . . . ?
C16 C14 C15 N11 -177.2(2) . . . . ?
O17 C16 O18 Mn1 -24.0(4) . . . . ?
O18 C16 O17 Mn2 8.4(4) . . . . ?
C21 N31 N32 C33 173.7(2) . . . . ?
C21 N31 C35 C34 -173.4(2) . . . . ?
N31 C21 N31 N32 89.2(4) 6_557 . . . ?
N31 C21 N31 C35 -98.4(4) 6_557 . . . ?
N31 N32 C33 C34 0.1(3) . . . . ?
N32 N31 C35 C34 -0.5(3) . . . . ?
N32 C33 C34 C35 -0.4(3) . . . . ?
N32 C33 C34 C36 -175.7(2) . . . . ?
C33 C34 C35 N31 0.5(3) . . . . ?
C33 C34 C36 O37 -2.2(4) . . . . ?
C33 C34 C36 O38 176.1(2) . . . . ?
C34 C36 O37 Mn1 -155.94(16) . . . . ?
C35 N31 N32 C33 0.3(3) . . . . ?
C35 C34 C36 O37 -176.4(2) . . . . ?
C35 C34 C36 O38 1.8(4) . . . . ?
C36 C34 C35 N31 175.8(2) . . . . ?
O38 C36 O37 Mn1 25.9(3) . . . . ?
